data_4339279
loop_
_publ_author_name
'Austria, Cristina'
'Zhang, Jian'
'Valle, Henry'
'Zhang, Qichun'
'Chew, Emily'
'Nguyen, Dan-Tam'
'Gu, J. Y.'
'Feng, Pingyun'
'Bu, Xianhui'

_publ_section_title
;
 Amine-controlled assembly of metal-sulfite architecture from 1D chains to
 3D framework.
;
_journal_issue 16
_journal_name_full 'Inorganic chemistry'
_journal_page_first 6283
_journal_page_last 6290
_journal_paper_doi 10.1021/ic070325h
_journal_volume 46
_journal_year 2007
_chemical_formula_sum 'C10 H10 N2 O7 S2 Zn2'
_chemical_formula_weight 465.06
_chemical_name_systematic
; 
 ? 
;
_space_group_IT_number 14
_symmetry_cell_setting monoclinic
_symmetry_space_group_name_Hall '-P 2ybc'
_symmetry_space_group_name_H-M 'P 1 21/c 1'
_atom_sites_solution_hydrogens geom
_atom_sites_solution_primary direct
_atom_sites_solution_secondary difmap
_audit_creation_method SHELXL-97
_cell_angle_alpha 90.00
_cell_angle_beta 105.538(3)
_cell_angle_gamma 90.00
_cell_formula_units_Z 4
_cell_length_a 14.1016(10)
_cell_length_b 12.4216(8)
_cell_length_c 8.5128(6)
_cell_measurement_reflns_used 9510
_cell_measurement_temperature 273(2)
_cell_measurement_theta_max 33.95
_cell_measurement_theta_min 2.22
_cell_volume 1436.64(17)
_computing_cell_refinement 'Bruker SMART'
_computing_data_collection 'Bruker SMART'
_computing_data_reduction 'Bruker SAINT'
_computing_molecular_graphics 'Bruker SHELXTL'
_computing_publication_material 'Bruker SHELXTL'
_computing_structure_refinement 'SHELXL-97 (Sheldrick, 1997)'
_computing_structure_solution 'SHELXS-97 (Sheldrick, 1990)'
_diffrn_ambient_temperature 273(2)
_diffrn_measured_fraction_theta_full 0.907
_diffrn_measured_fraction_theta_max 0.907
_diffrn_measurement_device_type 'CCD area detector'
_diffrn_measurement_method 'phi and omega scans'
_diffrn_radiation_monochromator graphite
_diffrn_radiation_source 'fine-focus sealed tube'
_diffrn_radiation_type MoK\a
_diffrn_radiation_wavelength 0.71073
_diffrn_reflns_av_R_equivalents 0.0245
_diffrn_reflns_av_sigmaI/netI 0.0233
_diffrn_reflns_limit_h_max 20
_diffrn_reflns_limit_h_min -22
_diffrn_reflns_limit_k_max 19
_diffrn_reflns_limit_k_min -19
_diffrn_reflns_limit_l_max 12
_diffrn_reflns_limit_l_min -13
_diffrn_reflns_number 39891
_diffrn_reflns_theta_full 35.63
_diffrn_reflns_theta_max 35.63
_diffrn_reflns_theta_min 1.50
_exptl_absorpt_coefficient_mu 3.667
_exptl_absorpt_correction_type none
_exptl_crystal_density_diffrn 2.150
_exptl_crystal_density_meas 0
_exptl_crystal_density_method 'not measured'
_exptl_crystal_F_000 928
_refine_diff_density_max 0.497
_refine_diff_density_min -0.493
_refine_diff_density_rms 0.113
_refine_ls_extinction_method none
_refine_ls_goodness_of_fit_ref 1.125
_refine_ls_hydrogen_treatment constr
_refine_ls_matrix_type full
_refine_ls_number_parameters 208
_refine_ls_number_reflns 6006
_refine_ls_number_restraints 0
_refine_ls_restrained_S_all 1.125
_refine_ls_R_factor_all 0.0418
_refine_ls_R_factor_gt 0.0261
_refine_ls_shift/su_max 0.001
_refine_ls_shift/su_mean 0.000
_refine_ls_structure_factor_coef Fsqd
_refine_ls_weighting_details 'calc w=1/[\s^2^(Fo^2^)+(0.0458P)^2^+0.1338P] where P=(Fo^2^+2Fc^2^)/3'
_refine_ls_weighting_scheme calc
_refine_ls_wR_factor_gt 0.0713
_refine_ls_wR_factor_ref 0.0859
_reflns_number_gt 4713
_reflns_number_total 6006
_reflns_threshold_expression >2sigma(I)
_cod_data_source_file ic070325h-file004.cif
_cod_data_source_block a
_cod_depositor_comments
;
The following automatic conversions were performed:

'_symmetry_cell_setting' value 'Monoclinic' changed to 'monoclinic'
according to
/usr/data/users/saulius/automatic-downloads/retrospective/ACS/lib/dictionaries/cif_core.dic
dictionary named 'cif_core.dic' version 2.4.2 from 2011-04-26.

Automatic conversion script
Id: cif_fix_values 2281 2013-09-26 08:29:07Z andrius 
;
_cod_original_sg_symbol_H-M P2(1)/c
_cod_database_code 4339279

loop_
_symmetry_equiv_pos_as_xyz
'x, y, z'
'-x, y+1/2, -z+1/2'
'-x, -y, -z'
'x, -y-1/2, z-1/2'

loop_
_atom_site_label
_atom_site_type_symbol
_atom_site_fract_x
_atom_site_fract_y
_atom_site_fract_z
_atom_site_U_iso_or_equiv
_atom_site_adp_type
_atom_site_occupancy
_atom_site_symmetry_multiplicity
_atom_site_calc_flag
_atom_site_refinement_flags
Zn1 Zn 0.257393(14) 0.225582(14) 0.35113(2) 0.02158(6) Uani 1 1 d .
Zn2 Zn 0.293540(15) 0.504097(14) 0.33463(2) 0.02374(6) Uani 1 1 d .
S1 S 0.39940(3) 0.35318(3) 0.18675(5) 0.02149(8) Uani 1 1 d .
S2 S 0.14308(3) 0.38484(3) 0.52047(5) 0.02225(8) Uani 1 1 d .
O1 O 0.35964(9) 0.35559(11) 0.00240(14) 0.0303(3) Uani 1 1 d .
O1W O 0.38680(9) 0.45897(11) 0.56981(15) 0.0330(3) Uani 1 1 d .
H1WA H 0.4376 0.4989 0.5938 0.050 Uiso 1 1 d R
H1WB H 0.3492 0.4377 0.6266 0.050 Uiso 1 1 d R
O2 O 0.43345(9) 0.46572(10) 0.23653(15) 0.0301(3) Uani 1 1 d .
O3 O 0.30369(9) 0.34999(9) 0.24987(14) 0.0252(2) Uani 1 1 d .
O4 O 0.15086(9) 0.27887(10) 0.43294(15) 0.0279(3) Uani 1 1 d .
O5 O 0.17279(9) 0.47413(10) 0.42237(14) 0.0281(3) Uani 1 1 d .
O6 O 0.22899(10) 0.38223(10) 0.67754(14) 0.0319(3) Uani 1 1 d .
N1 N 0.32208(10) 0.66735(11) 0.35997(16) 0.0236(3) Uani 1 1 d .
N2 N 0.19490(10) 0.56837(12) 0.11805(16) 0.0242(3) Uani 1 1 d .
C1 C 0.39340(14) 0.71223(14) 0.4777(2) 0.0297(4) Uani 1 1 d .
H1A H 0.4360 0.6673 0.5516 0.036 Uiso 1 1 calc R
C2 C 0.40681(14) 0.82192(14) 0.4948(2) 0.0322(4) Uani 1 1 d .
H2A H 0.4567 0.8504 0.5790 0.039 Uiso 1 1 calc R
C3 C 0.34450(15) 0.88849(14) 0.3840(2) 0.0339(4) Uani 1 1 d .
H3A H 0.3511 0.9629 0.3932 0.041 Uiso 1 1 calc R
C4 C 0.27219(14) 0.84313(14) 0.2595(2) 0.0300(4) Uani 1 1 d .
H4A H 0.2307 0.8869 0.1821 0.036 Uiso 1 1 calc R
C5 C 0.26156(12) 0.73264(12) 0.25001(19) 0.0226(3) Uani 1 1 d .
C6 C 0.18709(12) 0.67628(14) 0.11874(19) 0.0241(3) Uani 1 1 d .
C7 C 0.11498(15) 0.73086(16) 0.0019(2) 0.0357(4) Uani 1 1 d .
H7A H 0.1094 0.8054 0.0055 0.043 Uiso 1 1 calc R
C8 C 0.05175(15) 0.6712(2) -0.1202(2) 0.0433(5) Uani 1 1 d .
H8A H 0.0026 0.7056 -0.1992 0.052 Uiso 1 1 calc R
C9 C 0.06181(14) 0.56161(19) -0.1241(2) 0.0394(5) Uani 1 1 d .
H9A H 0.0212 0.5211 -0.2072 0.047 Uiso 1 1 calc R
C10 C 0.13406(14) 0.51203(16) -0.0011(2) 0.0318(4) Uani 1 1 d .
H10A H 0.1401 0.4375 -0.0018 0.038 Uiso 1 1 calc R

loop_
_atom_site_aniso_label
_atom_site_aniso_U_11
_atom_site_aniso_U_22
_atom_site_aniso_U_33
_atom_site_aniso_U_23
_atom_site_aniso_U_13
_atom_site_aniso_U_12
Zn1 0.02778(11) 0.01907(10) 0.01718(9) 0.00021(6) 0.00478(7) 0.00046(6)
Zn2 0.03062(12) 0.01689(9) 0.02094(10) 0.00079(6) 0.00211(8) 0.00057(6)
S1 0.02307(18) 0.02120(18) 0.01826(17) -0.00025(12) 0.00214(13) 0.00083(13)
S2 0.02428(18) 0.02243(18) 0.01976(17) 0.00126(13) 0.00544(14) 0.00193(14)
O1 0.0369(7) 0.0351(7) 0.0176(5) -0.0034(4) 0.0049(5) -0.0109(5)
O1W 0.0311(6) 0.0402(7) 0.0234(6) 0.0036(5) -0.0004(5) -0.0063(5)
O2 0.0327(6) 0.0277(6) 0.0269(6) -0.0048(5) 0.0030(5) -0.0097(5)
O3 0.0304(6) 0.0211(5) 0.0256(6) 0.0008(4) 0.0103(5) -0.0016(4)
O4 0.0269(6) 0.0272(6) 0.0291(6) -0.0066(5) 0.0068(5) -0.0013(4)
O5 0.0318(6) 0.0270(6) 0.0244(6) 0.0092(5) 0.0060(5) 0.0033(5)
O6 0.0435(7) 0.0285(6) 0.0179(5) 0.0048(4) -0.0015(5) -0.0068(5)
N1 0.0267(6) 0.0191(6) 0.0234(6) 0.0004(5) 0.0039(5) 0.0003(5)
N2 0.0258(7) 0.0257(7) 0.0200(6) 0.0015(5) 0.0042(5) -0.0005(5)
C1 0.0292(8) 0.0266(8) 0.0296(8) -0.0012(6) 0.0016(7) -0.0008(6)
C2 0.0355(9) 0.0301(9) 0.0322(9) -0.0070(7) 0.0109(7) -0.0088(7)
C3 0.0496(11) 0.0202(8) 0.0381(10) -0.0032(7) 0.0223(9) -0.0036(7)
C4 0.0401(9) 0.0224(8) 0.0297(9) 0.0042(6) 0.0129(7) 0.0053(7)
C5 0.0264(8) 0.0215(7) 0.0215(7) 0.0035(5) 0.0092(6) 0.0035(6)
C6 0.0239(7) 0.0278(8) 0.0210(7) 0.0040(6) 0.0066(6) 0.0033(6)
C7 0.0361(10) 0.0359(10) 0.0309(9) 0.0081(7) 0.0014(8) 0.0116(8)
C8 0.0313(10) 0.0629(14) 0.0301(10) 0.0122(9) -0.0012(8) 0.0092(9)
C9 0.0296(9) 0.0575(13) 0.0268(9) -0.0002(8) 0.0001(7) -0.0076(9)
C10 0.0302(9) 0.0350(9) 0.0295(9) -0.0032(7) 0.0067(7) -0.0072(7)

loop_
_atom_type_symbol
_atom_type_description
_atom_type_scat_dispersion_real
_atom_type_scat_dispersion_imag
_atom_type_scat_source
O O 0.0106 0.0060 'International Tables Vol C Tables 4.2.6.8 and 6.1.1.4'
S S 0.1246 0.1234 'International Tables Vol C Tables 4.2.6.8 and 6.1.1.4'
Zn Zn 0.2839 1.4301 'International Tables Vol C Tables 4.2.6.8 and 6.1.1.4'
C C 0.0033 0.0016 'International Tables Vol C Tables 4.2.6.8 and 6.1.1.4'
N N 0.0061 0.0033 'International Tables Vol C Tables 4.2.6.8 and 6.1.1.4'
H H 0.0000 0.0000 'International Tables Vol C Tables 4.2.6.8 and 6.1.1.4'

loop_
_geom_angle_atom_site_label_1
_geom_angle_atom_site_label_2
_geom_angle_atom_site_label_3
_geom_angle
_geom_angle_site_symmetry_1
_geom_angle_site_symmetry_3
O4 Zn1 O1 116.74(5) . 4_566
O4 Zn1 O6 119.02(5) . 4_565
O1 Zn1 O6 96.38(5) 4_566 4_565
O4 Zn1 O3 105.68(5) . .
O1 Zn1 O3 115.16(5) 4_566 .
O6 Zn1 O3 103.42(5) 4_565 .
O3 Zn2 N1 156.39(5) . .
O3 Zn2 O5 95.75(5) . .
N1 Zn2 O5 107.15(5) . .
O3 Zn2 N2 97.73(5) . .
N1 Zn2 N2 77.75(5) . .
O5 Zn2 N2 88.30(5) . .
O3 Zn2 O1W 90.08(5) . .
N1 Zn2 O1W 96.02(5) . .
O5 Zn2 O1W 88.52(5) . .
N2 Zn2 O1W 171.83(5) . .
O3 Zn2 O2 63.35(4) . .
N1 Zn2 O2 94.38(5) . .
O5 Zn2 O2 158.11(5) . .
N2 Zn2 O2 100.38(5) . .
O1W Zn2 O2 85.25(5) . .
O2 S1 O1 105.95(7) . .
O2 S1 O3 99.49(7) . .
O1 S1 O3 103.84(7) . .
O5 S2 O4 107.16(7) . .
O5 S2 O6 102.95(7) . .
O4 S2 O6 105.15(7) . .
S1 O1 Zn1 132.77(8) . 4_565
Zn2 O1W H1WA 109.7 . .
Zn2 O1W H1WB 106.9 . .
H1WA O1W H1WB 131.2 . .
S1 O2 Zn2 93.03(6) . .
S1 O3 Zn1 125.66(7) . .
S1 O3 Zn2 103.94(6) . .
Zn1 O3 Zn2 120.92(6) . .
S2 O4 Zn1 129.30(8) . .
S2 O5 Zn2 135.04(7) . .
S2 O6 Zn1 128.52(8) . 4_566
C1 N1 C5 118.47(14) . .
C1 N1 Zn2 125.01(11) . .
C5 N1 Zn2 116.50(11) . .
C10 N2 C6 119.23(15) . .
C10 N2 Zn2 126.42(12) . .
C6 N2 Zn2 113.72(10) . .
N1 C1 C2 123.08(16) . .
N1 C1 H1A 118.5 . .
C2 C1 H1A 118.5 . .
C1 C2 C3 118.47(17) . .
C1 C2 H2A 120.8 . .
C3 C2 H2A 120.8 . .
C2 C3 C4 119.02(16) . .
C2 C3 H3A 120.5 . .
C4 C3 H3A 120.5 . .
C3 C4 C5 119.83(16) . .
C3 C4 H4A 120.1 . .
C5 C4 H4A 120.1 . .
N1 C5 C4 121.09(15) . .
N1 C5 C6 115.14(14) . .
C4 C5 C6 123.74(15) . .
N2 C6 C7 121.78(16) . .
N2 C6 C5 115.47(13) . .
C7 C6 C5 122.73(16) . .
C8 C7 C6 118.31(18) . .
C8 C7 H7A 120.8 . .
C6 C7 H7A 120.8 . .
C9 C8 C7 119.91(17) . .
C9 C8 H8A 120.0 . .
C7 C8 H8A 120.0 . .
C8 C9 C10 118.71(18) . .
C8 C9 H9A 120.6 . .
C10 C9 H9A 120.6 . .
N2 C10 C9 122.00(18) . .
N2 C10 H10A 119.0 . .
C9 C10 H10A 119.0 . .

loop_
_geom_bond_atom_site_label_1
_geom_bond_atom_site_label_2
_geom_bond_distance
_geom_bond_site_symmetry_2
Zn1 O4 1.9341(13) .
Zn1 O1 1.9389(12) 4_566
Zn1 O6 1.9546(12) 4_565
Zn1 O3 1.9644(11) .
Zn2 O3 2.0641(12) .
Zn2 N1 2.0674(14) .
Zn2 O5 2.0681(13) .
Zn2 N2 2.1442(14) .
Zn2 O1W 2.1543(12) .
Zn2 O2 2.3874(14) .
S1 O2 1.5018(13) .
S1 O1 1.5188(12) .
S1 O3 1.5813(12) .
S2 O5 1.5134(12) .
S2 O4 1.5309(12) .
S2 O6 1.5456(12) .
O1 Zn1 1.9389(12) 4_565
O1W H1WA 0.8501 .
O1W H1WB 0.8500 .
O6 Zn1 1.9546(12) 4_566
N1 C1 1.337(2) .
N1 C5 1.354(2) .
N2 C10 1.337(2) .
N2 C6 1.345(2) .
C1 C2 1.378(2) .
C1 H1A 0.9300 .
C2 C3 1.379(3) .
C2 H2A 0.9300 .
C3 C4 1.379(3) .
C3 H3A 0.9300 .
C4 C5 1.381(2) .
C4 H4A 0.9300 .
C5 C6 1.488(2) .
C6 C7 1.393(2) .
C7 C8 1.388(3) .
C7 H7A 0.9300 .
C8 C9 1.370(3) .
C8 H8A 0.9300 .
C9 C10 1.394(3) .
C9 H9A 0.9300 .
C10 H10A 0.9300 .

loop_
_geom_hbond_atom_site_label_D
_geom_hbond_atom_site_label_H
_geom_hbond_atom_site_label_A
_geom_hbond_distance_DH
_geom_hbond_distance_HA
_geom_hbond_distance_DA
_geom_hbond_angle_DHA
_geom_hbond_site_symmetry_A
O1W H1WA O2 0.85 2.04 2.7892(17) 145.9 3_666
O1W H1WB O6 0.85 1.98 2.7919(19) 158.9 .
